data_4111976
loop_
_publ_author_name
'Bunsho Kure'
'Seiji Ogo'
'Daisuke Inoki'
'Hidetaka Nakai'
'Kiyoshi Isobe'
'Shunichi Fukuzumi'

_publ_section_title
;
 Synthesis and Crystal Structure of an Open Capsule-Type Octanuclear
 Heterometallic Sulfide Cluster with a Linked Incomplete Double Cubane
 Framework without an Intramolecular Inversion Center
;
_journal_name_full 'Journal of the American Chemical Society'
_journal_page_first 14366
_journal_page_last 14374
_journal_paper_doi 10.1021/ja051748q
_journal_volume 127
_journal_year 2005
_chemical_formula_sum 'C18 H34 Cu2 I2 Mo N O5 P Ru S3'
_chemical_formula_weight 1049.54
_space_group_IT_number 15
_symmetry_cell_setting monoclinic
_symmetry_Int_Tables_number 15
_symmetry_space_group_name_Hall '-C 2yc'
_symmetry_space_group_name_H-M 'C 1 2/c 1'
_cell_angle_alpha 90
_cell_angle_beta 110.535(5)
_cell_angle_gamma 90
_cell_formula_units_Z 8
_cell_length_a 37.63(2)
_cell_length_b 9.293(4)
_cell_length_c 19.393(9)
_cell_measurement_reflns_used 9893
_cell_measurement_temperature 173.2
_cell_measurement_theta_max 27.5
_cell_measurement_theta_min 3.0
_cell_volume 6351(5)
_computing_cell_refinement CRYSTALCLEAR
_computing_data_collection CRYSTALCLEAR
_computing_data_reduction 'teXsan Ver. 1.11'
_computing_publication_material 'teXsan Ver. 1.11'
_computing_structure_refinement 'teXsan Ver. 1.10'
_computing_structure_solution SIR92
_diffrn_detector_area_resol_mean 14.62
_diffrn_measured_fraction_theta_full 0.9922
_diffrn_measured_fraction_theta_max 0.9922
_diffrn_measurement_device_type 'Rigaku/MSC Mercury CCD'
_diffrn_measurement_method \w
_diffrn_radiation_type 'Mo K\a'
_diffrn_radiation_wavelength 0.7107
_diffrn_reflns_av_R_equivalents 0.103
_diffrn_reflns_limit_h_max 48
_diffrn_reflns_limit_h_min -47
_diffrn_reflns_limit_k_max 12
_diffrn_reflns_limit_k_min -11
_diffrn_reflns_limit_l_max 25
_diffrn_reflns_limit_l_min -21
_diffrn_reflns_number 25769
_diffrn_reflns_theta_full 27.49
_diffrn_reflns_theta_max 27.49
_exptl_absorpt_coefficient_mu 4.394
_exptl_absorpt_correction_T_max 0.841
_exptl_absorpt_correction_T_min 0.356
_exptl_absorpt_correction_type integration
_exptl_absorpt_process_details Coppens_numerical
_exptl_crystal_colour Red
_exptl_crystal_density_diffrn 2.195
_exptl_crystal_description Platelet
_exptl_crystal_size_max 0.200
_exptl_crystal_size_mid 0.200
_exptl_crystal_size_min 0.020
_refine_diff_density_max 2.44
_refine_diff_density_min -1.60
_refine_ls_extinction_method none
_refine_ls_goodness_of_fit_ref 0.740
_refine_ls_hydrogen_treatment noref
_refine_ls_number_parameters 282
_refine_ls_number_reflns 7211
_refine_ls_R_factor_gt 0.0534
_refine_ls_shift/su_max 0.0023
_refine_ls_structure_factor_coef Fsqd
_refine_ls_weighting_details 'w = 1/[\s^2^(Fo^2^) + (0.01000(Max(Fo^2^,0) + 2Fc^2^)/3)^2^]'
_refine_ls_weighting_scheme calc
_refine_ls_wR_factor_ref 0.1652
_reflns_number_gt 3968
_reflns_number_total 7212
_reflns_threshold_expression F^2^>2.0\s(F^2^)
_cod_data_source_file ja051748qsi20050318_094235.cif
_cod_data_source_block '_001_020404'
_cod_original_cell_volume 6350(4)
_cod_original_formula_sum 'C18 H34 Cu2 I2 Mo N O5 P Ru S3 '
_cod_database_code 4111976

loop_
_symmetry_equiv_pos_as_xyz
x,y,z
-x,y,1/2-z
-x,-y,-z
x,-y,1/2+z
1/2+x,1/2+y,z
1/2-x,1/2+y,1/2-z
1/2-x,1/2-y,-z
1/2+x,1/2-y,1/2+z

loop_
_atom_site_label
_atom_site_type_symbol
_atom_site_fract_x
_atom_site_fract_y
_atom_site_fract_z
_atom_site_U_iso_or_equiv
_atom_site_adp_type
_atom_site_occupancy
_atom_site_calc_flag
I(1) I 1.18425(3) 0.3242(1) 0.18292(5) 0.0839(3) Uani 1.00 d
I(2) I 0.99623(2) 0.22344(8) 0.01636(4) 0.0509(2) Uani 1.00 d
Ru(1) Ru 1.11122(2) 0.12345(8) -0.12784(4) 0.0315(2) Uani 1.00 d
Mo(1) Mo 1.11020(2) -0.05177(9) -0.00585(4) 0.0343(2) Uani 1.00 d
Cu(1) Cu 1.14493(4) 0.1544(2) 0.09016(7) 0.0480(4) Uani 1.00 d
Cu(2) Cu 1.04508(4) 0.0545(2) 0.00087(7) 0.0536(4) Uani 1.00 d
S(1) S 1.15873(7) 0.0892(3) -0.0101(1) 0.0390(7) Uani 1.00 d
S(2) S 1.09945(8) 0.0071(3) 0.0984(1) 0.0472(8) Uani 1.00 d
S(3) S 1.05888(7) 0.0172(3) -0.1046(1) 0.0385(7) Uani 1.00 d
P(1) P 1.09533(8) 0.3355(3) -0.0900(1) 0.0397(7) Uani 1.00 d
O(1) O 1.1210(2) 0.4697(8) -0.0903(5) 0.058(3) Uani 1.00 d
O(2) O 1.0931(2) 0.3311(7) -0.0108(3) 0.040(2) Uani 1.00 d
O(3) O 1.0558(3) 0.394(1) -0.1442(4) 0.075(3) Uani 1.00 d
O(4) O 1.1209(2) -0.2287(8) -0.0066(5) 0.060(3) Uani 1.00 d
O(5) O 1.2590(4) -0.041(2) 0.0652(8) 0.132(4) Uiso 1.00 d
N(1) N 1.2269(3) -0.143(1) 0.1280(6) 0.068(3) Uiso 1.00 d
C(1) C 1.1612(3) 0.100(2) -0.1705(6) 0.061(4) Uani 1.00 d
C(2) C 1.1385(4) 0.215(1) -0.2064(6) 0.059(4) Uani 1.00 d
C(3) C 1.0989(4) 0.201(1) -0.2446(6) 0.054(4) Uani 1.00 d
C(4) C 1.0817(3) 0.060(2) -0.2491(6) 0.065(4) Uani 1.00 d
C(5) C 1.1060(4) -0.056(1) -0.2141(7) 0.059(4) Uani 1.00 d
C(6) C 1.1444(4) -0.037(1) -0.1749(6) 0.056(4) Uani 1.00 d
C(7) C 1.2030(4) 0.119(3) -0.1313(9) 0.117(7) Uani 1.00 d
C(8) C 1.1565(5) 0.360(2) -0.2095(9) 0.109(7) Uani 1.00 d
C(9) C 1.0765(6) 0.326(2) -0.2898(8) 0.107(7) Uani 1.00 d
C(10) C 1.0409(4) 0.050(3) -0.2894(7) 0.123(7) Uani 1.00 d
C(11) C 1.0908(7) -0.210(2) -0.221(1) 0.127(8) Uani 1.00 d
C(12) C 1.1697(6) -0.161(2) -0.1374(10) 0.114(7) Uani 1.00 d
C(13) C 1.1593(4) 0.475(1) -0.0371(8) 0.071(5) Uani 1.00 d
C(14) C 1.0857(4) 0.453(1) 0.0300(7) 0.060(4) Uani 1.00 d
C(15) C 1.0354(6) 0.505(3) -0.140(1) 0.144(10) Uani 1.00 d
C(16) C 1.2219(8) -0.266(3) 0.088(2) 0.168(8) Uiso 1.00 d
C(17) C 1.2107(7) -0.138(3) 0.184(1) 0.142(7) Uiso 1.00 d
C(18) C 1.2472(7) -0.029(3) 0.120(1) 0.137(7) Uiso 1.00 d
H(1) H 1.2139 0.0298 -0.1089 0.1369 Uiso 1.00 calc
H(2) H 1.2151 0.1491 -0.1640 0.1369 Uiso 1.00 calc
H(3) H 1.2076 0.1894 -0.0927 0.1369 Uiso 1.00 calc
H(4) H 1.1687 0.3977 -0.1618 0.1328 Uiso 1.00 calc
H(5) H 1.1742 0.3522 -0.2344 0.1328 Uiso 1.00 calc
H(6) H 1.1368 0.4264 -0.2370 0.1328 Uiso 1.00 calc
H(7) H 1.0774 0.4065 -0.2577 0.1304 Uiso 1.00 calc
H(8) H 1.0853 0.3530 -0.3268 0.1304 Uiso 1.00 calc
H(9) H 1.0498 0.2991 -0.3115 0.1304 Uiso 1.00 calc
H(10) H 1.0267 0.1023 -0.2678 0.1315 Uiso 1.00 calc
H(11) H 1.0349 0.0681 -0.3391 0.1315 Uiso 1.00 calc
H(12) H 1.0337 -0.0553 -0.2861 0.1315 Uiso 1.00 calc
H(13) H 1.0637 -0.2111 -0.2479 0.1465 Uiso 1.00 calc
H(14) H 1.1028 -0.2705 -0.2446 0.1465 Uiso 1.00 calc
H(15) H 1.0944 -0.2488 -0.1725 0.1465 Uiso 1.00 calc
H(16) H 1.1559 -0.2494 -0.1428 0.1309 Uiso 1.00 calc
H(17) H 1.1900 -0.1752 -0.1559 0.1309 Uiso 1.00 calc
H(18) H 1.1815 -0.1437 -0.0846 0.1309 Uiso 1.00 calc
H(19) H 1.1593 0.4748 0.0116 0.0799 Uiso 1.00 calc
H(20) H 1.1739 0.3962 -0.0438 0.0799 Uiso 1.00 calc
H(21) H 1.1716 0.5629 -0.0441 0.0799 Uiso 1.00 calc
H(22) H 1.1047 0.5248 0.0380 0.0720 Uiso 1.00 calc
H(23) H 1.0615 0.4938 0.0042 0.0720 Uiso 1.00 calc
H(24) H 1.0858 0.4214 0.0777 0.0720 Uiso 1.00 calc
H(25) H 1.0500 0.5955 -0.1397 0.1524 Uiso 1.00 calc
H(26) H 1.0127 0.5148 -0.1825 0.1524 Uiso 1.00 calc
H(27) H 1.0293 0.5075 -0.0972 0.1524 Uiso 1.00 calc
H(28) H 1.1958 -0.2942 0.0658 0.2346 Uiso 1.00 calc
H(29) H 1.2336 -0.2673 0.0525 0.2346 Uiso 1.00 calc
H(30) H 1.2338 -0.3494 0.1223 0.2346 Uiso 1.00 calc
H(31) H 1.2296 -0.1282 0.2321 0.1709 Uiso 1.00 calc
H(32) H 1.1929 -0.0606 0.1772 0.1709 Uiso 1.00 calc
H(33) H 1.1966 -0.2265 0.1853 0.1709 Uiso 1.00 calc
H(34) H 1.2502 0.0513 0.1512 0.1970 Uiso 1.00 calc

loop_
_atom_site_aniso_label
_atom_site_aniso_U_11
_atom_site_aniso_U_22
_atom_site_aniso_U_33
_atom_site_aniso_U_12
_atom_site_aniso_U_13
_atom_site_aniso_U_23
I(1) 0.0932(7) 0.0955(8) 0.0523(5) -0.0290(6) 0.0119(5) -0.0272(5)
I(2) 0.0501(4) 0.0435(4) 0.0695(5) -0.0008(3) 0.0340(4) -0.0042(4)
Ru(1) 0.0387(4) 0.0333(4) 0.0275(4) 0.0010(3) 0.0180(3) 0.0000(3)
Mo(1) 0.0431(5) 0.0308(4) 0.0332(4) 0.0006(4) 0.0187(4) 0.0027(3)
Cu(1) 0.0506(7) 0.0584(9) 0.0347(7) -0.0081(7) 0.0148(6) -0.0069(6)
Cu(2) 0.0487(8) 0.079(1) 0.0392(7) 0.0122(7) 0.0228(6) 0.0005(7)
S(1) 0.037(1) 0.047(2) 0.035(1) -0.001(1) 0.016(1) 0.003(1)
S(2) 0.048(1) 0.066(2) 0.031(1) -0.002(1) 0.018(1) 0.006(1)
S(3) 0.039(1) 0.050(2) 0.031(1) -0.006(1) 0.018(1) -0.004(1)
P(1) 0.051(2) 0.037(1) 0.036(1) 0.006(1) 0.020(1) 0.001(1)
O(1) 0.079(6) 0.033(4) 0.073(5) 0.001(4) 0.042(5) 0.007(4)
O(2) 0.054(4) 0.039(4) 0.037(4) 0.000(3) 0.027(3) -0.006(3)
O(3) 0.086(6) 0.093(7) 0.049(5) 0.053(6) 0.027(5) 0.014(5)
O(4) 0.081(6) 0.033(4) 0.074(6) 0.012(4) 0.038(5) 0.007(4)
C(1) 0.055(7) 0.10(1) 0.044(6) 0.009(7) 0.030(6) 0.005(7)
C(2) 0.088(9) 0.066(8) 0.043(6) -0.006(7) 0.048(7) 0.000(6)
C(3) 0.067(8) 0.066(8) 0.038(6) 0.026(7) 0.031(6) 0.006(6)
C(4) 0.044(6) 0.12(1) 0.032(6) -0.009(8) 0.021(5) -0.014(7)
C(5) 0.079(9) 0.059(8) 0.058(7) -0.029(7) 0.047(7) -0.027(6)
C(6) 0.066(8) 0.062(8) 0.052(7) 0.026(7) 0.037(6) -0.003(6)
C(7) 0.062(9) 0.23(2) 0.08(1) 0.01(1) 0.049(9) 0.02(1)
C(8) 0.16(2) 0.12(1) 0.11(1) -0.06(1) 0.11(1) -0.01(1)
C(9) 0.16(2) 0.11(1) 0.064(9) 0.08(1) 0.05(1) 0.036(9)
C(10) 0.08(1) 0.27(3) 0.027(6) -0.04(1) 0.020(7) -0.03(1)
C(11) 0.23(2) 0.07(1) 0.13(2) -0.06(1) 0.13(2) -0.06(1)
C(12) 0.16(2) 0.11(1) 0.10(1) 0.09(1) 0.08(1) 0.04(1)
C(13) 0.09(1) 0.047(8) 0.09(1) -0.021(7) 0.057(9) -0.007(7)
C(14) 0.074(8) 0.054(7) 0.055(7) 0.001(7) 0.029(6) -0.020(6)
C(15) 0.12(2) 0.20(3) 0.11(2) 0.09(2) 0.04(1) 0.04(2)

loop_
_atom_type_symbol
_atom_type_description
_atom_type_scat_dispersion_real
_atom_type_scat_dispersion_imag
_atom_type_scat_source
C C 0.003 0.002
;International Tables for Crystallography
(1992, Vol. C, Tables 4.2.6.8 and 6.1.1.1)
;
H H 0.000 0.000
;International Tables for Crystallography
(1992, Vol. C, Table 6.1.1.2)
;
Cu Cu 0.320 1.265
;International Tables for Crystallography
(1992, Vol. C, Tables 4.2.6.8 and 6.1.1.1)
;
I I -0.474 1.812
;International Tables for Crystallography
(1992, Vol. C, Tables 4.2.6.8 and 6.1.1.1)
;
Mo Mo -1.683 0.686
;International Tables for Crystallography
(1992, Vol. C, Tables 4.2.6.8 and 6.1.1.1)
;
O O 0.011 0.006
;International Tables for Crystallography
(1992, Vol. C, Tables 4.2.6.8 and 6.1.1.1)
;
P P 0.102 0.094
;International Tables for Crystallography
(1992, Vol. C, Tables 4.2.6.8 and 6.1.1.1)
;
Ru Ru -1.259 0.836
;International Tables for Crystallography
(1992, Vol. C, Tables 4.2.6.8 and 6.1.1.1)
;
S S 0.125 0.123
;International Tables for Crystallography
(1992, Vol. C, Tables 4.2.6.8 and 6.1.1.1)
;
N N 0.006 0.003
;International Tables for Crystallography
(1992, Vol. C, Tables 4.2.6.8 and 6.1.1.1)
;

loop_
_geom_angle_atom_site_label_1
_geom_angle_atom_site_label_2
_geom_angle_atom_site_label_3
_geom_angle
_geom_angle_site_symmetry_1
_geom_angle_site_symmetry_3
_geom_angle_publ_flag
Cu(2) I(2) Cu(2) 79.59(5) . 3_755 yes
Mo(1) Ru(1) S(1) 50.05(6) . . yes
Mo(1) Ru(1) S(3) 50.30(6) . . yes
Mo(1) Ru(1) P(1) 98.34(7) . . yes
Mo(1) Ru(1) C(1) 119.2(3) . . yes
Mo(1) Ru(1) C(2) 153.9(4) . . yes
Mo(1) Ru(1) C(3) 160.5(4) . . yes
Mo(1) Ru(1) C(4) 123.7(4) . . yes
Mo(1) Ru(1) C(5) 99.4(3) . . yes
Mo(1) Ru(1) C(6) 97.0(3) . . yes
S(1) Ru(1) S(3) 98.96(9) . . yes
S(1) Ru(1) P(1) 90.02(10) . . yes
S(1) Ru(1) C(1) 84.2(3) . . yes
S(1) Ru(1) C(2) 109.2(4) . . yes
S(1) Ru(1) C(3) 145.6(3) . . yes
S(1) Ru(1) C(4) 151.7(4) . . yes
S(1) Ru(1) C(5) 116.2(4) . . yes
S(1) Ru(1) C(6) 88.0(3) . . yes
S(3) Ru(1) P(1) 88.26(9) . . yes
S(3) Ru(1) C(1) 149.1(4) . . yes
S(3) Ru(1) C(2) 151.3(4) . . yes
S(3) Ru(1) C(3) 115.3(3) . . yes
S(3) Ru(1) C(4) 87.2(3) . . yes
S(3) Ru(1) C(5) 88.4(3) . . yes
S(3) Ru(1) C(6) 113.6(4) . . yes
P(1) Ru(1) C(1) 122.6(4) . . yes
P(1) Ru(1) C(2) 97.1(3) . . yes
P(1) Ru(1) C(3) 93.7(3) . . yes
P(1) Ru(1) C(4) 117.9(4) . . yes
P(1) Ru(1) C(5) 153.8(4) . . yes
P(1) Ru(1) C(6) 158.1(3) . . yes
C(1) Ru(1) C(2) 35.2(4) . . yes
C(1) Ru(1) C(3) 65.1(4) . . yes
C(1) Ru(1) C(4) 76.8(4) . . yes
C(1) Ru(1) C(5) 63.2(4) . . yes
C(1) Ru(1) C(6) 35.5(5) . . yes
C(2) Ru(1) C(3) 36.5(4) . . yes
C(2) Ru(1) C(4) 65.3(4) . . yes
C(2) Ru(1) C(5) 74.4(4) . . yes
C(2) Ru(1) C(6) 63.2(5) . . yes
C(3) Ru(1) C(4) 36.9(5) . . yes
C(3) Ru(1) C(5) 64.6(5) . . yes
C(3) Ru(1) C(6) 76.2(4) . . yes
C(4) Ru(1) C(5) 36.0(5) . . yes
C(4) Ru(1) C(6) 64.4(5) . . yes
C(5) Ru(1) C(6) 34.7(4) . . yes
Ru(1) Mo(1) Cu(1) 91.31(4) . . yes
Ru(1) Mo(1) Cu(2) 96.14(4) . . yes
Ru(1) Mo(1) S(1) 53.31(7) . . yes
Ru(1) Mo(1) S(2) 130.87(9) . . yes
Ru(1) Mo(1) S(3) 53.41(6) . . yes
Ru(1) Mo(1) O(4) 118.0(3) . . yes
Cu(1) Mo(1) Cu(2) 86.21(5) . . yes
Cu(1) Mo(1) S(1) 53.77(7) . . yes
Cu(1) Mo(1) S(2) 53.22(8) . . yes
Cu(1) Mo(1) S(3) 116.51(8) . . yes
Cu(1) Mo(1) O(4) 130.0(3) . . yes
Cu(2) Mo(1) S(1) 123.23(8) . . yes
Cu(2) Mo(1) S(2) 54.28(8) . . yes
Cu(2) Mo(1) S(3) 54.58(6) . . yes
Cu(2) Mo(1) O(4) 125.5(3) . . yes
S(1) Mo(1) S(2) 106.9(1) . . yes
S(1) Mo(1) S(3) 105.17(9) . . yes
S(1) Mo(1) O(4) 111.3(3) . . yes
S(2) Mo(1) S(3) 108.54(9) . . yes
S(2) Mo(1) O(4) 111.1(3) . . yes
S(3) Mo(1) O(4) 113.5(3) . . yes
I(1) Cu(1) Mo(1) 172.57(7) . . yes
I(1) Cu(1) S(1) 122.67(9) . . yes
I(1) Cu(1) S(2) 128.17(9) . . yes
Mo(1) Cu(1) S(1) 54.05(7) . . yes
Mo(1) Cu(1) S(2) 54.04(7) . . yes
S(1) Cu(1) S(2) 108.0(1) . . yes
I(2) Cu(2) I(2) 100.41(5) . 3_755 yes
I(2) Cu(2) Mo(1) 162.30(8) . . yes
I(2) Cu(2) S(2) 120.00(9) . . yes
I(2) Cu(2) S(3) 126.97(9) . . yes
I(2) Cu(2) Mo(1) 97.17(6) 3_755 . yes
I(2) Cu(2) S(2) 101.89(10) 3_755 . yes
I(2) Cu(2) S(3) 92.36(8) 3_755 . yes
Mo(1) Cu(2) S(2) 53.41(7) . . yes
Mo(1) Cu(2) S(3) 53.76(7) . . yes
S(2) Cu(2) S(3) 106.87(10) . . yes
Ru(1) S(1) Mo(1) 76.64(8) . . yes
Ru(1) S(1) Cu(1) 117.9(1) . . yes
Mo(1) S(1) Cu(1) 72.18(8) . . yes
Mo(1) S(2) Cu(1) 72.74(8) . . yes
Mo(1) S(2) Cu(2) 72.31(8) . . yes
Cu(1) S(2) Cu(2) 107.8(1) . . yes
Ru(1) S(3) Mo(1) 76.30(8) . . yes
Ru(1) S(3) Cu(2) 124.3(1) . . yes
Mo(1) S(3) Cu(2) 71.66(8) . . yes
Ru(1) P(1) O(1) 117.2(3) . . yes
Ru(1) P(1) O(2) 114.0(3) . . yes
Ru(1) P(1) O(3) 112.1(4) . . yes
O(1) P(1) O(2) 105.5(4) . . yes
O(1) P(1) O(3) 99.3(5) . . yes
O(2) P(1) O(3) 107.3(4) . . yes
P(1) O(1) C(13) 118.9(7) . . yes
P(1) O(2) C(14) 126.5(7) . . yes
P(1) O(3) C(15) 131(1) . . yes
C(16) N(1) C(17) 117(1) . . yes
C(16) N(1) C(18) 124(1) . . yes
C(17) N(1) C(18) 118(1) . . yes
Ru(1) C(1) C(2) 71.1(6) . . yes
Ru(1) C(1) C(6) 72.8(6) . . yes
Ru(1) C(1) C(7) 130.4(9) . . yes
C(2) C(1) C(6) 118(1) . . yes
C(2) C(1) C(7) 120(1) . . yes
C(6) C(1) C(7) 120(1) . . yes
Ru(1) C(2) C(1) 73.6(6) . . yes
Ru(1) C(2) C(3) 71.1(6) . . yes
Ru(1) C(2) C(8) 132.1(8) . . yes
C(1) C(2) C(3) 122(1) . . yes
C(1) C(2) C(8) 119(1) . . yes
C(3) C(2) C(8) 117(1) . . yes
Ru(1) C(3) C(2) 72.5(6) . . yes
Ru(1) C(3) C(4) 72.8(6) . . yes
Ru(1) C(3) C(9) 134.2(8) . . yes
C(2) C(3) C(4) 118(1) . . yes
C(2) C(3) C(9) 119(1) . . yes
C(4) C(3) C(9) 120(1) . . yes
Ru(1) C(4) C(3) 70.3(6) . . yes
Ru(1) C(4) C(5) 73.0(6) . . yes
Ru(1) C(4) C(10) 127.2(8) . . yes
C(3) C(4) C(5) 117(1) . . yes
C(3) C(4) C(10) 117(1) . . yes
C(5) C(4) C(10) 125(1) . . yes
Ru(1) C(5) C(4) 71.1(7) . . yes
Ru(1) C(5) C(6) 72.9(6) . . yes
Ru(1) C(5) C(11) 132.0(8) . . yes
C(4) C(5) C(6) 122(1) . . yes
C(4) C(5) C(11) 120(1) . . yes
C(6) C(5) C(11) 116(1) . . yes
Ru(1) C(6) C(1) 71.7(6) . . yes
Ru(1) C(6) C(5) 72.4(6) . . yes
Ru(1) C(6) C(12) 129.4(8) . . yes
C(1) C(6) C(5) 120(1) . . yes
C(1) C(6) C(12) 117(1) . . yes
C(5) C(6) C(12) 121(1) . . yes
O(5) C(18) N(1) 113(2) . . yes

loop_
_geom_bond_atom_site_label_1
_geom_bond_atom_site_label_2
_geom_bond_distance
_geom_bond_site_symmetry_2
_geom_bond_publ_flag
I(1) Cu(1) 2.459(2) . yes
I(2) Cu(2) 2.514(2) . yes
I(2) Cu(2) 2.972(2) 3_755 yes
Ru(1) Mo(1) 2.883(1) . yes
Ru(1) S(1) 2.376(3) . yes
Ru(1) S(3) 2.383(2) . yes
Ru(1) P(1) 2.256(3) . yes
Ru(1) C(1) 2.313(10) . yes
Ru(1) C(2) 2.281(9) . yes
Ru(1) C(3) 2.26(1) . yes
Ru(1) C(4) 2.30(1) . yes
Ru(1) C(5) 2.32(1) . yes
Ru(1) C(6) 2.328(10) . yes
Mo(1) Cu(1) 2.672(2) . yes
Mo(1) Cu(2) 2.687(2) . yes
Mo(1) S(1) 2.272(3) . yes
Mo(1) S(2) 2.265(3) . yes
Mo(1) S(3) 2.283(3) . yes
Mo(1) O(4) 1.693(7) . yes
Cu(1) S(1) 2.264(3) . yes
Cu(1) S(2) 2.241(3) . yes
Cu(2) S(2) 2.290(3) . yes
Cu(2) S(3) 2.307(2) . yes
P(1) O(1) 1.578(8) . yes
P(1) O(2) 1.567(6) . yes
P(1) O(3) 1.585(9) . yes
O(1) C(13) 1.45(2) . yes
O(2) C(14) 1.47(1) . yes
O(3) C(15) 1.30(2) . yes
O(5) C(18) 1.29(2) . yes
N(1) C(16) 1.35(3) . yes
N(1) C(17) 1.42(2) . yes
N(1) C(18) 1.35(2) . yes
C(1) C(2) 1.39(2) . yes
C(1) C(6) 1.42(2) . yes
C(1) C(7) 1.50(2) . yes
C(2) C(3) 1.42(2) . yes
C(2) C(8) 1.51(2) . yes
C(3) C(4) 1.45(2) . yes
C(3) C(9) 1.52(2) . yes
C(4) C(5) 1.43(2) . yes
C(4) C(10) 1.46(2) . yes
C(5) C(6) 1.39(2) . yes
C(5) C(11) 1.53(2) . yes
C(6) C(12) 1.51(2) . yes

loop_
_geom_contact_atom_site_label_1
_geom_contact_atom_site_label_2
_geom_contact_distance
_geom_contact_site_symmetry_2
I(2) Cu(2) 2.514(2) .
I(2) Cu(2) 2.972(2) 3_755
Ru(1) Mo(1) 2.883(1) .
Mo(1) Cu(1) 2.672(2) .
Mo(1) Cu(2) 2.687(2) .
S(1) C(18) 3.57(2) .
S(2) C(4) 3.312(10) 4_555
S(2) C(5) 3.59(1) 4_555
O(1) O(4) 3.24(1) 1_565
O(4) C(13) 3.26(2) 1_545
O(4) C(14) 3.41(2) 1_545
O(5) C(13) 3.36(2) 7_755

loop_
_geom_torsion_atom_site_label_1
_geom_torsion_atom_site_label_2
_geom_torsion_atom_site_label_3
_geom_torsion_atom_site_label_4
_geom_torsion
_geom_torsion_site_symmetry_2
_geom_torsion_site_symmetry_3
_geom_torsion_site_symmetry_4
_geom_torsion_publ_flag
I(1) Cu(1) Mo(1) Ru(1) -106.9(5) . . . yes
I(1) Cu(1) Mo(1) Cu(2) 157.1(5) . . . yes
I(1) Cu(1) Mo(1) S(1) -66.1(5) . . . yes
I(1) Cu(1) Mo(1) S(2) 110.0(5) . . . yes
I(1) Cu(1) Mo(1) S(3) -155.9(5) . . . yes
I(1) Cu(1) Mo(1) O(4) 22.3(6) . . . yes
I(1) Cu(1) S(1) Ru(1) -124.5(1) . . . yes
I(1) Cu(1) S(1) Mo(1) 171.93(9) . . . yes
I(1) Cu(1) S(2) Mo(1) -171.11(10) . . . yes
I(1) Cu(1) S(2) Cu(2) 124.6(1) . . . yes
I(2) Cu(2) I(2) Cu(2) 0.0 . 3_755 3_755 yes
I(2) Cu(2) Mo(1) Ru(1) -63.3(2) . . . yes
I(2) Cu(2) Mo(1) Cu(1) 27.6(2) . . . yes
I(2) Cu(2) Mo(1) S(1) -13.7(2) . . . yes
I(2) Cu(2) Mo(1) S(2) 73.9(2) . . . yes
I(2) Cu(2) Mo(1) S(3) -99.0(2) . . . yes
I(2) Cu(2) Mo(1) O(4) 165.7(4) . . . yes
I(2) Cu(2) S(2) Mo(1) -160.30(9) . . . yes
I(2) Cu(2) S(2) Cu(1) -95.8(1) . . . yes
I(2) Cu(2) S(3) Ru(1) 99.8(1) . . . yes
I(2) Cu(2) S(3) Mo(1) 157.93(10) . . . yes
I(2) Cu(2) I(2) Cu(2) 0.0 3_755 3_755 . yes
I(2) Cu(2) S(3) Ru(1) 155.3(1) 3_755 3_755 3_755 yes
I(2) Cu(2) S(3) Mo(1) 97.16(7) 3_755 3_755 3_755 yes
Ru(1) Mo(1) Cu(1) S(1) -40.76(9) . . . yes
Ru(1) Mo(1) Cu(1) S(2) 143.15(10) . . . yes
Ru(1) Mo(1) Cu(2) S(2) -137.2(1) . . . yes
Ru(1) Mo(1) Cu(2) S(3) 35.67(9) . . . yes
Ru(1) Mo(1) S(1) Cu(1) 125.52(10) . . . yes
Ru(1) Mo(1) S(2) Cu(1) -52.5(1) . . . yes
Ru(1) Mo(1) S(2) Cu(2) 63.4(1) . . . yes
Ru(1) Mo(1) S(3) Cu(2) -133.8(1) . . . yes
Ru(1) S(1) Mo(1) Cu(1) -125.52(10) . . . yes
Ru(1) S(1) Mo(1) Cu(2) -70.82(8) . . . yes
Ru(1) S(1) Mo(1) S(2) -128.79(9) . . . yes
Ru(1) S(1) Mo(1) S(3) -13.53(9) . . . yes
Ru(1) S(1) Mo(1) O(4) 109.7(3) . . . yes
Ru(1) S(1) Cu(1) Mo(1) 63.6(1) . . . yes
Ru(1) S(1) Cu(1) S(2) 66.9(2) . . . yes
Ru(1) S(3) Mo(1) Cu(1) 70.21(7) . . . yes
Ru(1) S(3) Mo(1) Cu(2) 133.8(1) . . . yes
Ru(1) S(3) Mo(1) S(1) 13.51(9) . . . yes
Ru(1) S(3) Mo(1) S(2) 127.63(10) . . . yes
Ru(1) S(3) Mo(1) O(4) -108.4(3) . . . yes
Ru(1) S(3) Cu(2) Mo(1) -58.1(1) . . . yes
Ru(1) S(3) Cu(2) S(2) -52.1(2) . . . yes
Ru(1) P(1) O(1) C(13) -69.9(8) . . . yes
Ru(1) P(1) O(2) C(14) 176.2(8) . . . yes
Ru(1) P(1) O(3) C(15) 174(1) . . . yes
Ru(1) C(1) C(2) C(3) -54.2(8) . . . yes
Ru(1) C(1) C(2) C(8) 129.6(10) . . . yes
Ru(1) C(1) C(6) C(5) 55.9(8) . . . yes
Ru(1) C(1) C(6) C(12) -125.6(10) . . . yes
Ru(1) C(2) C(1) C(6) 57.0(8) . . . yes
Ru(1) C(2) C(1) C(7) -126(1) . . . yes
Ru(1) C(2) C(3) C(4) -58.0(8) . . . yes
Ru(1) C(2) C(3) C(9) 131.4(10) . . . yes
Ru(1) C(3) C(2) C(1) 55.4(9) . . . yes
Ru(1) C(3) C(2) C(8) -128.4(9) . . . yes
Ru(1) C(3) C(4) C(5) -57.7(8) . . . yes
Ru(1) C(3) C(4) C(10) 122.6(9) . . . yes
Ru(1) C(4) C(3) C(2) 57.8(8) . . . yes
Ru(1) C(4) C(3) C(9) -131.6(10) . . . yes
Ru(1) C(4) C(5) C(6) -54.1(9) . . . yes
Ru(1) C(4) C(5) C(11) 128(1) . . . yes
Ru(1) C(5) C(4) C(3) 56.4(8) . . . yes
Ru(1) C(5) C(4) C(10) -123(1) . . . yes
Ru(1) C(5) C(6) C(1) -55.5(9) . . . yes
Ru(1) C(5) C(6) C(12) 126(1) . . . yes
Ru(1) C(6) C(1) C(2) -56.1(8) . . . yes
Ru(1) C(6) C(1) C(7) 127(1) . . . yes
Ru(1) C(6) C(5) C(4) 53.2(9) . . . yes
Ru(1) C(6) C(5) C(11) -128.9(10) . . . yes
Mo(1) Ru(1) S(1) Cu(1) -61.22(10) . . . yes
Mo(1) Ru(1) S(3) Cu(2) 56.1(1) . . . yes
Mo(1) Ru(1) P(1) O(1) 130.1(4) . . . yes
Mo(1) Ru(1) P(1) O(2) 6.2(3) . . . yes
Mo(1) Ru(1) P(1) O(3) -116.0(4) . . . yes
Mo(1) Ru(1) C(1) C(2) -173.0(6) . . . yes
Mo(1) Ru(1) C(1) C(6) 57.3(8) . . . yes
Mo(1) Ru(1) C(1) C(7) -58(1) . . . yes
Mo(1) Ru(1) C(2) C(1) 14(1) . . . yes
Mo(1) Ru(1) C(2) C(3) 147.5(7) . . . yes
Mo(1) Ru(1) C(2) C(8) -101(1) . . . yes
Mo(1) Ru(1) C(3) C(2) -134.9(8) . . . yes
Mo(1) Ru(1) C(3) C(4) -5(1) . . . yes
Mo(1) Ru(1) C(3) C(9) 110(1) . . . yes
Mo(1) Ru(1) C(4) C(3) 177.7(5) . . . yes
Mo(1) Ru(1) C(4) C(5) -54.2(7) . . . yes
Mo(1) Ru(1) C(4) C(10) 68(1) . . . yes
Mo(1) Ru(1) C(5) C(4) 136.8(6) . . . yes
Mo(1) Ru(1) C(5) C(6) -88.8(7) . . . yes
Mo(1) Ru(1) C(5) C(11) 22(1) . . . yes
Mo(1) Ru(1) C(6) C(1) -132.2(7) . . . yes
Mo(1) Ru(1) C(6) C(5) 96.4(7) . . . yes
Mo(1) Ru(1) C(6) C(12) -20(1) . . . yes
Mo(1) Cu(1) S(2) Cu(2) -64.25(9) . . . yes
Mo(1) Cu(2) I(2) Cu(2) -173.3(2) . . 3_755 yes
Mo(1) Cu(2) I(2) Cu(2) 177.95(7) . 3_755 3_755 yes
Mo(1) Cu(2) S(2) Cu(1) 64.54(9) . . . yes
Mo(1) S(1) Ru(1) S(3) 12.65(9) . . . yes
Mo(1) S(1) Ru(1) P(1) 100.89(9) . . . yes
Mo(1) S(1) Ru(1) C(1) -136.3(4) . . . yes
Mo(1) S(1) Ru(1) C(2) -161.6(3) . . . yes
Mo(1) S(1) Ru(1) C(3) -162.5(5) . . . yes
Mo(1) S(1) Ru(1) C(4) -88.3(7) . . . yes
Mo(1) S(1) Ru(1) C(5) -80.0(3) . . . yes
Mo(1) S(1) Ru(1) C(6) -100.9(3) . . . yes
Mo(1) S(1) Cu(1) S(2) 3.3(1) . . . yes
Mo(1) S(2) Cu(1) S(1) -3.3(1) . . . yes
Mo(1) S(2) Cu(2) S(3) -6.0(1) . . . yes
Mo(1) S(3) Ru(1) S(1) -12.60(9) . . . yes
Mo(1) S(3) Ru(1) P(1) -102.35(9) . . . yes
Mo(1) S(3) Ru(1) C(1) 81.2(6) . . . yes
Mo(1) S(3) Ru(1) C(2) 156.0(7) . . . yes
Mo(1) S(3) Ru(1) C(3) 164.4(3) . . . yes
Mo(1) S(3) Ru(1) C(4) 139.6(4) . . . yes
Mo(1) S(3) Ru(1) C(5) 103.6(4) . . . yes
Mo(1) S(3) Ru(1) C(6) 79.1(3) . . . yes
Mo(1) S(3) Cu(2) S(2) 6.0(1) . . . yes
Cu(1) Mo(1) Ru(1) S(1) 41.05(9) . . . yes
Cu(1) Mo(1) Ru(1) S(3) -122.62(9) . . . yes
Cu(1) Mo(1) Ru(1) P(1) -41.93(9) . . . yes
Cu(1) Mo(1) Ru(1) C(1) 92.9(4) . . . yes
Cu(1) Mo(1) Ru(1) C(2) 83.7(7) . . . yes
Cu(1) Mo(1) Ru(1) C(3) -169.5(8) . . . yes
Cu(1) Mo(1) Ru(1) C(4) -173.7(4) . . . yes
Cu(1) Mo(1) Ru(1) C(5) 157.4(3) . . . yes
Cu(1) Mo(1) Ru(1) C(6) 122.5(3) . . . yes
Cu(1) Mo(1) Cu(2) S(2) -46.2(1) . . . yes
Cu(1) Mo(1) Cu(2) S(3) 126.58(9) . . . yes
Cu(1) Mo(1) S(2) Cu(2) 115.9(1) . . . yes
Cu(1) Mo(1) S(3) Cu(2) -63.56(9) . . . yes
Cu(1) S(1) Ru(1) S(3) -48.6(1) . . . yes
Cu(1) S(1) Ru(1) P(1) 39.7(1) . . . yes
Cu(1) S(1) Ru(1) C(1) 162.4(4) . . . yes
Cu(1) S(1) Ru(1) C(2) 137.2(4) . . . yes
Cu(1) S(1) Ru(1) C(3) 136.2(5) . . . yes
Cu(1) S(1) Ru(1) C(4) -149.5(7) . . . yes
Cu(1) S(1) Ru(1) C(5) -141.2(3) . . . yes
Cu(1) S(1) Ru(1) C(6) -162.1(4) . . . yes
Cu(1) S(1) Mo(1) Cu(2) 54.70(10) . . . yes
Cu(1) S(1) Mo(1) S(2) -3.3(1) . . . yes
Cu(1) S(1) Mo(1) S(3) 112.00(9) . . . yes
Cu(1) S(1) Mo(1) O(4) -124.7(3) . . . yes
Cu(1) S(2) Mo(1) Cu(2) -115.9(1) . . . yes
Cu(1) S(2) Mo(1) S(1) 3.3(1) . . . yes
Cu(1) S(2) Mo(1) S(3) -109.7(1) . . . yes
Cu(1) S(2) Mo(1) O(4) 124.9(3) . . . yes
Cu(1) S(2) Cu(2) S(3) 58.5(2) . . . yes
Cu(2) I(2) Cu(2) I(2) 0.0 . 3_755 3_755 yes
Cu(2) I(2) Cu(2) S(2) -123.93(9) . 3_755 3_755 yes
Cu(2) I(2) Cu(2) S(3) 128.28(9) . 3_755 3_755 yes
Cu(2) I(2) Cu(2) I(2) 0.0 3_755 3_755 . yes
Cu(2) I(2) Cu(2) S(2) 110.4(1) 3_755 3_755 3_755 yes
Cu(2) I(2) Cu(2) S(3) -101.0(1) 3_755 3_755 3_755 yes
Cu(2) Mo(1) Ru(1) S(1) 127.38(9) . . . yes
Cu(2) Mo(1) Ru(1) S(3) -36.29(9) . . . yes
Cu(2) Mo(1) Ru(1) P(1) 44.41(9) . . . yes
Cu(2) Mo(1) Ru(1) C(1) 179.3(4) . . . yes
Cu(2) Mo(1) Ru(1) C(2) 170.0(7) . . . yes
Cu(2) Mo(1) Ru(1) C(3) -83.2(8) . . . yes
Cu(2) Mo(1) Ru(1) C(4) -87.4(4) . . . yes
Cu(2) Mo(1) Ru(1) C(5) -116.3(3) . . . yes
Cu(2) Mo(1) Ru(1) C(6) -151.2(3) . . . yes
Cu(2) Mo(1) Cu(1) S(1) -136.83(9) . . . yes
Cu(2) Mo(1) Cu(1) S(2) 47.1(1) . . . yes
Cu(2) S(2) Mo(1) S(1) 119.1(1) . . . yes
Cu(2) S(2) Mo(1) S(3) 6.2(1) . . . yes
Cu(2) S(2) Mo(1) O(4) -119.3(3) . . . yes
Cu(2) S(2) Cu(1) S(1) -67.6(1) . . . yes
Cu(2) S(3) Ru(1) S(1) 43.5(2) . . . yes
Cu(2) S(3) Ru(1) P(1) -46.3(1) . . . yes
Cu(2) S(3) Ru(1) C(1) 137.2(6) . . . yes
Cu(2) S(3) Ru(1) C(2) -147.9(7) . . . yes
Cu(2) S(3) Ru(1) C(3) -139.5(3) . . . yes
Cu(2) S(3) Ru(1) C(4) -164.3(4) . . . yes
Cu(2) S(3) Ru(1) C(5) 159.7(4) . . . yes
Cu(2) S(3) Ru(1) C(6) 135.2(3) . . . yes
Cu(2) S(3) Mo(1) S(1) -120.26(9) . . . yes
Cu(2) S(3) Mo(1) S(2) -6.1(1) . . . yes
Cu(2) S(3) Mo(1) O(4) 117.9(3) . . . yes
S(1) Ru(1) Mo(1) S(2) 80.5(1) . . . yes
S(1) Ru(1) Mo(1) S(3) 163.7(1) . . . yes
S(1) Ru(1) Mo(1) O(4) -96.7(4) . . . yes
S(1) Ru(1) P(1) O(1) 80.6(4) . . . yes
S(1) Ru(1) P(1) O(2) -43.3(3) . . . yes
S(1) Ru(1) P(1) O(3) -165.6(4) . . . yes
S(1) Ru(1) C(1) C(2) -135.7(8) . . . yes
S(1) Ru(1) C(1) C(6) 94.6(7) . . . yes
S(1) Ru(1) C(1) C(7) -20(1) . . . yes
S(1) Ru(1) C(2) C(1) 47.4(8) . . . yes
S(1) Ru(1) C(2) C(3) -179.1(6) . . . yes
S(1) Ru(1) C(2) C(8) -68(1) . . . yes
S(1) Ru(1) C(3) C(2) 1(1) . . . yes
S(1) Ru(1) C(3) C(4) 130.5(7) . . . yes
S(1) Ru(1) C(3) C(9) -113(1) . . . yes
S(1) Ru(1) C(4) C(3) -115.3(9) . . . yes
S(1) Ru(1) C(4) C(5) 12(1) . . . yes
S(1) Ru(1) C(4) C(10) 135(1) . . . yes
S(1) Ru(1) C(5) C(4) -173.3(6) . . . yes
S(1) Ru(1) C(5) C(6) -38.8(8) . . . yes
S(1) Ru(1) C(5) C(11) 72(1) . . . yes
S(1) Ru(1) C(6) C(1) -82.9(7) . . . yes
S(1) Ru(1) C(6) C(5) 145.7(7) . . . yes
S(1) Ru(1) C(6) C(12) 28(1) . . . yes
S(1) Mo(1) Ru(1) S(3) -163.7(1) . . . yes
S(1) Mo(1) Ru(1) P(1) -83.0(1) . . . yes
S(1) Mo(1) Ru(1) C(1) 51.9(4) . . . yes
S(1) Mo(1) Ru(1) C(2) 42.6(7) . . . yes
S(1) Mo(1) Ru(1) C(3) 149.4(8) . . . yes
S(1) Mo(1) Ru(1) C(4) 145.2(4) . . . yes
S(1) Mo(1) Ru(1) C(5) 116.4(4) . . . yes
S(1) Mo(1) Ru(1) C(6) 81.4(4) . . . yes
S(1) Mo(1) Cu(1) S(2) -176.1(1) . . . yes
S(1) Mo(1) Cu(2) S(2) -87.5(1) . . . yes
S(1) Mo(1) Cu(2) S(3) 85.3(1) . . . yes
S(1) Cu(1) Mo(1) S(2) 176.1(1) . . . yes
S(1) Cu(1) Mo(1) S(3) -89.8(1) . . . yes
S(1) Cu(1) Mo(1) O(4) 88.5(4) . . . yes
S(2) Mo(1) Ru(1) S(3) -83.2(1) . . . yes
S(2) Mo(1) Ru(1) P(1) -2.5(1) . . . yes
S(2) Mo(1) Ru(1) C(1) 132.4(4) . . . yes
S(2) Mo(1) Ru(1) C(2) 123.1(7) . . . yes
S(2) Mo(1) Ru(1) C(3) -130.1(8) . . . yes
S(2) Mo(1) Ru(1) C(4) -134.3(4) . . . yes
S(2) Mo(1) Ru(1) C(5) -163.1(4) . . . yes
S(2) Mo(1) Ru(1) C(6) 161.9(4) . . . yes
S(2) Mo(1) Cu(2) S(3) 172.8(1) . . . yes
S(2) Cu(1) Mo(1) S(3) 94.1(1) . . . yes
S(2) Cu(1) Mo(1) O(4) -87.6(4) . . . yes
S(2) Cu(2) Mo(1) S(3) -172.8(1) . . . yes
S(2) Cu(2) Mo(1) O(4) 91.8(4) . . . yes
S(3) Ru(1) Mo(1) O(4) 99.6(4) . . . yes
S(3) Ru(1) P(1) O(1) 179.6(4) . . . yes
S(3) Ru(1) P(1) O(2) 55.6(3) . . . yes
S(3) Ru(1) P(1) O(3) -66.6(4) . . . yes
S(3) Ru(1) C(1) C(2) 126.5(8) . . . yes
S(3) Ru(1) C(1) C(6) -3(1) . . . yes
S(3) Ru(1) C(1) C(7) -118(1) . . . yes
S(3) Ru(1) C(2) C(1) -120.7(9) . . . yes
S(3) Ru(1) C(2) C(3) 12(1) . . . yes
S(3) Ru(1) C(2) C(8) 123(1) . . . yes
S(3) Ru(1) C(3) C(2) -173.3(6) . . . yes
S(3) Ru(1) C(3) C(4) -44.2(7) . . . yes
S(3) Ru(1) C(3) C(9) 72(1) . . . yes
S(3) Ru(1) C(4) C(3) 140.8(6) . . . yes
S(3) Ru(1) C(4) C(5) -91.1(6) . . . yes
S(3) Ru(1) C(4) C(10) 31(1) . . . yes
S(3) Ru(1) C(5) C(4) 87.5(6) . . . yes
S(3) Ru(1) C(5) C(6) -138.0(7) . . . yes
S(3) Ru(1) C(5) C(11) -27(1) . . . yes
S(3) Ru(1) C(6) C(1) 178.2(6) . . . yes
S(3) Ru(1) C(6) C(5) 46.8(8) . . . yes
S(3) Ru(1) C(6) C(12) -70(1) . . . yes
S(3) Mo(1) Ru(1) P(1) 80.7(1) . . . yes
S(3) Mo(1) Ru(1) C(1) -144.4(4) . . . yes
S(3) Mo(1) Ru(1) C(2) -153.7(7) . . . yes
S(3) Mo(1) Ru(1) C(3) -46.9(8) . . . yes
S(3) Mo(1) Ru(1) C(4) -51.1(4) . . . yes
S(3) Mo(1) Ru(1) C(5) -80.0(4) . . . yes
S(3) Mo(1) Ru(1) C(6) -114.9(4) . . . yes
S(3) Cu(2) Mo(1) O(4) -95.4(4) . . . yes
P(1) Ru(1) Mo(1) O(4) -179.7(3) . . . yes
P(1) Ru(1) C(1) C(2) -49.3(9) . . . yes
P(1) Ru(1) C(1) C(6) -179.1(6) . . . yes
P(1) Ru(1) C(1) C(7) 65(1) . . . yes
P(1) Ru(1) C(2) C(1) 139.9(8) . . . yes
P(1) Ru(1) C(2) C(3) -86.6(7) . . . yes
P(1) Ru(1) C(2) C(8) 24(1) . . . yes
P(1) Ru(1) C(3) C(2) 96.9(7) . . . yes
P(1) Ru(1) C(3) C(4) -134.0(6) . . . yes
P(1) Ru(1) C(3) C(9) -17(1) . . . yes
P(1) Ru(1) C(4) C(3) 54.3(7) . . . yes
P(1) Ru(1) C(4) C(5) -177.6(5) . . . yes
P(1) Ru(1) C(4) C(10) -55(1) . . . yes
P(1) Ru(1) C(5) C(4) 4(1) . . . yes
P(1) Ru(1) C(5) C(6) 139.2(7) . . . yes
P(1) Ru(1) C(5) C(11) -109(1) . . . yes
P(1) Ru(1) C(6) C(1) 2(1) . . . yes
P(1) Ru(1) C(6) C(5) -129.3(9) . . . yes
P(1) Ru(1) C(6) C(12) 113(1) . . . yes
O(1) P(1) Ru(1) C(1) -2.6(5) . . . yes
O(1) P(1) Ru(1) C(2) -28.7(5) . . . yes
O(1) P(1) Ru(1) C(3) -65.2(5) . . . yes
O(1) P(1) Ru(1) C(4) -94.5(5) . . . yes
O(1) P(1) Ru(1) C(5) -97.6(7) . . . yes
O(1) P(1) Ru(1) C(6) -4.0(10) . . . yes
O(1) P(1) O(2) C(14) 46.2(9) . . . yes
O(1) P(1) O(3) C(15) -60(1) . . . yes
O(2) P(1) Ru(1) C(1) -126.5(5) . . . yes
O(2) P(1) Ru(1) C(2) -152.7(5) . . . yes
O(2) P(1) Ru(1) C(3) 170.9(5) . . . yes
O(2) P(1) Ru(1) C(4) 141.6(5) . . . yes
O(2) P(1) Ru(1) C(5) 138.4(7) . . . yes
O(2) P(1) Ru(1) C(6) -128.0(9) . . . yes
O(2) P(1) O(1) C(13) 58.3(8) . . . yes
O(2) P(1) O(3) C(15) 48(1) . . . yes
O(3) P(1) Ru(1) C(1) 111.3(5) . . . yes
O(3) P(1) Ru(1) C(2) 85.1(5) . . . yes
O(3) P(1) Ru(1) C(3) 48.6(5) . . . yes
O(3) P(1) Ru(1) C(4) 19.3(5) . . . yes
O(3) P(1) Ru(1) C(5) 16.2(7) . . . yes
O(3) P(1) Ru(1) C(6) 109.8(9) . . . yes
O(3) P(1) O(1) C(13) 169.3(8) . . . yes
O(3) P(1) O(2) C(14) -59.0(10) . . . yes
O(4) Mo(1) Ru(1) C(1) -44.8(5) . . . yes
O(4) Mo(1) Ru(1) C(2) -54.1(8) . . . yes
O(4) Mo(1) Ru(1) C(3) 52.7(9) . . . yes
O(4) Mo(1) Ru(1) C(4) 48.5(5) . . . yes
O(4) Mo(1) Ru(1) C(5) 19.6(5) . . . yes
O(4) Mo(1) Ru(1) C(6) -15.3(5) . . . yes
O(5) C(18) N(1) C(16) 5(3) . . . yes
O(5) C(18) N(1) C(17) -176(1) . . . yes
C(1) Ru(1) C(2) C(3) 133(1) . . . yes
C(1) Ru(1) C(2) C(8) -115(1) . . . yes
C(1) Ru(1) C(3) C(2) -27.5(7) . . . yes
C(1) Ru(1) C(3) C(4) 101.5(8) . . . yes
C(1) Ru(1) C(3) C(9) -142(1) . . . yes
C(1) Ru(1) C(4) C(3) -65.9(7) . . . yes
C(1) Ru(1) C(4) C(5) 62.2(7) . . . yes
C(1) Ru(1) C(4) C(10) -175(1) . . . yes
C(1) Ru(1) C(5) C(4) -105.2(8) . . . yes
C(1) Ru(1) C(5) C(6) 29.3(7) . . . yes
C(1) Ru(1) C(5) C(11) 140(1) . . . yes
C(1) Ru(1) C(6) C(5) -131(1) . . . yes
C(1) Ru(1) C(6) C(12) 111(1) . . . yes
C(1) C(2) Ru(1) C(3) -133(1) . . . yes
C(1) C(2) Ru(1) C(4) -102.5(9) . . . yes
C(1) C(2) Ru(1) C(5) -65.4(8) . . . yes
C(1) C(2) Ru(1) C(6) -30.0(8) . . . yes
C(1) C(2) C(3) C(4) -2(1) . . . yes
C(1) C(2) C(3) C(9) -173(1) . . . yes
C(1) C(6) Ru(1) C(2) 29.8(7) . . . yes
C(1) C(6) Ru(1) C(3) 66.3(8) . . . yes
C(1) C(6) Ru(1) C(4) 103.7(8) . . . yes
C(1) C(6) Ru(1) C(5) 131(1) . . . yes
C(1) C(6) C(5) C(4) -2(1) . . . yes
C(1) C(6) C(5) C(11) 175.5(10) . . . yes
C(2) Ru(1) C(1) C(6) -129(1) . . . yes
C(2) Ru(1) C(1) C(7) 114(1) . . . yes
C(2) Ru(1) C(3) C(4) 129(1) . . . yes
C(2) Ru(1) C(3) C(9) -114(1) . . . yes
C(2) Ru(1) C(4) C(3) -30.5(6) . . . yes
C(2) Ru(1) C(4) C(5) 97.5(7) . . . yes
C(2) Ru(1) C(4) C(10) -140(1) . . . yes
C(2) Ru(1) C(5) C(4) -69.2(7) . . . yes
C(2) Ru(1) C(5) C(6) 65.2(8) . . . yes
C(2) Ru(1) C(5) C(11) 176(1) . . . yes
C(2) Ru(1) C(6) C(5) -101.6(8) . . . yes
C(2) Ru(1) C(6) C(12) 141(1) . . . yes
C(2) C(1) Ru(1) C(3) 28.4(8) . . . yes
C(2) C(1) Ru(1) C(4) 65.6(9) . . . yes
C(2) C(1) Ru(1) C(5) 101.2(9) . . . yes
C(2) C(1) Ru(1) C(6) 129(1) . . . yes
C(2) C(1) C(6) C(5) 0(1) . . . yes
C(2) C(1) C(6) C(12) 178.3(10) . . . yes
C(2) C(3) Ru(1) C(4) -129(1) . . . yes
C(2) C(3) Ru(1) C(5) -98.3(8) . . . yes
C(2) C(3) Ru(1) C(6) -63.4(7) . . . yes
C(2) C(3) C(4) C(5) 0(1) . . . yes
C(2) C(3) C(4) C(10) -179.6(9) . . . yes
C(3) Ru(1) C(1) C(6) -101.4(8) . . . yes
C(3) Ru(1) C(1) C(7) 143(1) . . . yes
C(3) Ru(1) C(2) C(8) 110(1) . . . yes
C(3) Ru(1) C(4) C(5) 128.1(9) . . . yes
C(3) Ru(1) C(4) C(10) -109(2) . . . yes
C(3) Ru(1) C(5) C(4) -31.6(6) . . . yes
C(3) Ru(1) C(5) C(6) 102.9(8) . . . yes
C(3) Ru(1) C(5) C(11) -146(1) . . . yes
C(3) Ru(1) C(6) C(5) -65.1(8) . . . yes
C(3) Ru(1) C(6) C(12) 177(1) . . . yes
C(3) C(2) Ru(1) C(4) 30.9(7) . . . yes
C(3) C(2) Ru(1) C(5) 68.1(8) . . . yes
C(3) C(2) Ru(1) C(6) 103.4(8) . . . yes
C(3) C(2) C(1) C(6) 2(1) . . . yes
C(3) C(2) C(1) C(7) 179(1) . . . yes
C(3) C(4) Ru(1) C(5) -128.1(9) . . . yes
C(3) C(4) Ru(1) C(6) -101.3(7) . . . yes
C(3) C(4) C(5) C(6) 2(1) . . . yes
C(3) C(4) C(5) C(11) -175.4(10) . . . yes
C(4) Ru(1) C(1) C(6) -64.2(8) . . . yes
C(4) Ru(1) C(1) C(7) -179(1) . . . yes
C(4) Ru(1) C(2) C(8) 141(1) . . . yes
C(4) Ru(1) C(3) C(9) 116(1) . . . yes
C(4) Ru(1) C(5) C(6) 134(1) . . . yes
C(4) Ru(1) C(5) C(11) -114(1) . . . yes
C(4) Ru(1) C(6) C(5) -27.7(7) . . . yes
C(4) Ru(1) C(6) C(12) -145(1) . . . yes
C(4) C(3) Ru(1) C(5) 30.8(6) . . . yes
C(4) C(3) Ru(1) C(6) 65.6(7) . . . yes
C(4) C(3) C(2) C(8) 173.6(9) . . . yes
C(4) C(5) Ru(1) C(6) -134(1) . . . yes
C(4) C(5) C(6) C(12) 179(1) . . . yes
C(5) Ru(1) C(1) C(6) -28.6(7) . . . yes
C(5) Ru(1) C(1) C(7) -143(1) . . . yes
C(5) Ru(1) C(2) C(8) 178(1) . . . yes
C(5) Ru(1) C(3) C(9) 147(1) . . . yes
C(5) Ru(1) C(4) C(10) 122(2) . . . yes
C(5) Ru(1) C(6) C(12) -117(1) . . . yes
C(5) C(4) Ru(1) C(6) 26.8(6) . . . yes
C(5) C(4) C(3) C(9) 170.6(10) . . . yes
C(5) C(6) C(1) C(7) -176(1) . . . yes
C(6) Ru(1) C(1) C(7) -115(1) . . . yes
C(6) Ru(1) C(2) C(8) -145(1) . . . yes
C(6) Ru(1) C(3) C(9) -178(1) . . . yes
C(6) Ru(1) C(4) C(10) 149(1) . . . yes
C(6) Ru(1) C(5) C(11) 110(2) . . . yes
C(6) C(1) C(2) C(8) -173.4(10) . . . yes
C(6) C(5) C(4) C(10) -178.0(10) . . . yes
C(7) C(1) C(2) C(8) 3(1) . . . yes
C(7) C(1) C(6) C(12) 1(1) . . . yes
C(8) C(2) C(3) C(9) 3(1) . . . yes
C(9) C(3) C(4) C(10) -9(1) . . . yes
C(10) C(4) C(5) C(11) 4(1) . . . yes
C(11) C(5) C(6) C(12) -2(1) . . . yes
C(11) C(5) C(6) C(12) -2(1) . . . yes
